data_1520651
loop_
_publ_author_name
'Hegab, Mohamed I.'
'Abdel-Megeid, Farouk M. E.'
'Gad, Farouk A.'
'Shiba, Sayed A.'
'Sotofte, Inger'
'Moller, Jorgen'
'Senning, Alexander'

_publ_section_title
;
 New Reactions with Thiosulfines/Dithiiranes: Cycloadditions Leading to
 Dispiro Derivatives of 1,2,4-Trithiolane.
;
_journal_name_full 'Acta Chemica Scandinavica'
_journal_page_first 133
_journal_page_last 140
_journal_paper_doi 10.3891/acta.chem.scand.53-0133
_journal_volume 53
_journal_year 1999
_chemical_formula_sum 'C28 H28 O4 S3'
_chemical_formula_weight 524.68
_space_group_IT_number 96
_symmetry_cell_setting tetragonal
_symmetry_Int_Tables_number 96
_symmetry_space_group_name_Hall 'P 4nw 2abw'
_symmetry_space_group_name_H-M 'P 43 21 2'
_cell_angle_alpha 90.
_cell_angle_beta 90.
_cell_angle_gamma 90.
_cell_formula_units_Z 4
_cell_length_a 10.7929(2)
_cell_length_b 10.7929(2)
_cell_length_c 21.8689(4)
_cell_volume 2547.44(8)
_diffrn_ambient_temperature 296
_diffrn_radiation_probe x-ray
_diffrn_radiation_type MoK\a
_diffrn_radiation_wavelength 0.71069
_refine_ls_number_reflns 2616
_refine_ls_R_factor_gt 0.0500
_refine_ls_wR_factor_gt 0.0958
_cod_data_source_file Acta-Chem-Scand-1999-53-133-140-6.cif
_cod_data_source_block 6
_cod_depositor_comments
;
No atomic coordinates in the paper, a dummy atom was added
;
_cod_database_code 1520651

loop_
_symmetry_equiv_pos_site_id
_symmetry_equiv_pos_as_xyz
1 x,y,z
2 1/2-y,1/2+x,3/4+z
3 -x,-y,1/2+z
4 1/2+y,1/2-x,1/4+z
5 1/2+x,1/2-y,1/4-z
6 y,x,-z
7 1/2-x,1/2+y,3/4-z
8 -y,-x,1/2-z

loop_
_atom_site_label
_atom_site_type_symbol
_atom_site_fract_x
_atom_site_fract_y
_atom_site_fract_z
_atom_site_U_iso_or_equiv
_atom_site_calc_flag
? ? ? ? ? ? ?
